data_4311824
loop_
_publ_author_name
'Donatella Armentano'
'Giovanni De Munno'
'Teresa F. Mastropietro'
'Davide M. Proserpio'
'Miguel Julve'
'Francesc Lloret'

_publ_contact_author
;
     Prof. G. De Munno
 Dipartimento di Chimica
     Universit\`a degli Studi della Calabria
     I-87030 Arcavacata di Rende, Cosenza
     Italy
;
_publ_contact_author_email demunno@unical.it
_publ_contact_author_fax +390984492044
_publ_contact_author_phone +390984492088
_publ_section_title
;
 The Cation as a Tool to Get Spin-Canted Three-Dimensional Iron(III)
 Networks
;
_journal_name_full 'Inorganic Chemistry'
_journal_page_first 5177
_journal_page_last 5179
_journal_paper_doi 10.1021/ic049345z
_journal_volume 43
_journal_year 2004
_chemical_formula_sum 'C8 H20 Cl2 Fe2 N2 O11'
_chemical_formula_weight 502.86
_space_group_IT_number 43
_symmetry_cell_setting orthorhombic
_symmetry_space_group_name_Hall 'F 2 -2d'
_symmetry_space_group_name_H-M 'F d d 2'
_atom_sites_solution_hydrogens geom
_atom_sites_solution_primary direct
_atom_sites_solution_secondary difmap
_cell_angle_alpha 90.00
_cell_angle_beta 90.00
_cell_angle_gamma 90.00
_cell_formula_units_Z 8
_cell_length_a 14.963(5)
_cell_length_b 23.345(8)
_cell_length_c 9.317(3)
_cell_measurement_reflns_used 717
_cell_measurement_temperature 293(2)
_cell_measurement_theta_max 20
_cell_measurement_theta_min 3
_cell_volume 3254.5(19)
_computing_molecular_graphics SCHAKAL
_computing_structure_refinement 'SHELXL-97 (Sheldrick, 1997)'
_computing_structure_solution SIR92
_diffrn_ambient_temperature 293(2)
_diffrn_detector_type CCD_plate
_diffrn_measured_fraction_theta_full 1.000
_diffrn_measured_fraction_theta_max 1.000
_diffrn_measurement_device SMART
_diffrn_measurement_method omega-scan
_diffrn_radiation_monochromator graphite
_diffrn_radiation_source 'fine-focus sealed tube'
_diffrn_radiation_type MoK\a
_diffrn_radiation_wavelength 0.71073
_diffrn_reflns_av_R_equivalents 0.1196
_diffrn_reflns_av_sigmaI/netI 0.1241
_diffrn_reflns_limit_h_max 17
_diffrn_reflns_limit_h_min -17
_diffrn_reflns_limit_k_max 26
_diffrn_reflns_limit_k_min -26
_diffrn_reflns_limit_l_max 10
_diffrn_reflns_limit_l_min -10
_diffrn_reflns_number 5379
_diffrn_reflns_theta_full 24.06
_diffrn_reflns_theta_max 24.06
_diffrn_reflns_theta_min 2.72
_diffrn_standards_decay_% 4
_exptl_absorpt_coefficient_mu 2.156
_exptl_absorpt_correction_T_max 1.00
_exptl_absorpt_correction_T_min 0.65
_exptl_absorpt_correction_type sadabs
_exptl_crystal_colour red
_exptl_crystal_density_diffrn 1.905
_exptl_crystal_density_method 'not measured'
_exptl_crystal_description prism
_exptl_crystal_F_000 1888
_exptl_crystal_size_max 0.22
_exptl_crystal_size_mid 0.18
_exptl_crystal_size_min 0.04
_refine_diff_density_max 0.510
_refine_diff_density_min -1.086
_refine_diff_density_rms 0.132
_refine_ls_abs_structure_details 'Flack H D (1983), Acta Cryst. A39, 876-881'
_refine_ls_abs_structure_Flack 0.45(9)
_refine_ls_extinction_method none
_refine_ls_goodness_of_fit_all 0.909
_refine_ls_hydrogen_treatment mixed
_refine_ls_matrix_type full
_refine_ls_number_parameters 76
_refine_ls_number_reflns 1284
_refine_ls_number_restraints 1
_refine_ls_restrained_S_all 0.909
_refine_ls_R_factor_all 0.1130
_refine_ls_R_factor_obs 0.0767
_refine_ls_shift/su_max 0.000
_refine_ls_shift/su_mean 0.000
_refine_ls_structure_factor_coef Fsqd
_refine_ls_weighting_details 'calc w=1/[\s^2^(Fo^2^)+(0.1067P)^2^+0.0000P] where P=(Fo^2^+2Fc^2^)/3'
_refine_ls_weighting_scheme calc
_refine_ls_wR_factor_all 0.1917
_refine_ls_wR_factor_obs 0.1750
_reflns_number_observed 757
_reflns_number_total 1284
_reflns_observed_criterion >2sigma(I)
_cod_data_source_file ic049345zsi20040629_125708_2.cif
_cod_data_source_block 3
_cod_depositor_comments
;
The following automatic conversions were performed:
'_symmetry_cell_setting' value 'Orthorhombic' changed to 'orthorhombic'
according to '/home/saulius/struct/CIF-dictionaries/cif_core.dic'
dictionary named 'cif_core.dic' version 2.4.1 from 2010-06-29.

Automatic conversion script
Id: cif_fix_enum 1527 2010-12-29 10:47:43Z saulius 
;
_cod_original_cell_volume 3254.5(18)
_cod_database_code 4311824
_diffrn_measurement_domega 0.30
_diffrn_measurement_rtime 64

loop_
_symmetry_equiv_pos_as_xyz
'x, y, z'
'-x, -y, z'
'x+1/4, -y+1/4, z+1/4'
'-x+1/4, y+1/4, z+1/4'
'x, y+1/2, z+1/2'
'-x, -y+1/2, z+1/2'
'x+1/4, -y+3/4, z+3/4'
'-x+1/4, y+3/4, z+3/4'
'x+1/2, y, z+1/2'
'-x+1/2, -y, z+1/2'
'x+3/4, -y+1/4, z+3/4'
'-x+3/4, y+1/4, z+3/4'
'x+1/2, y+1/2, z'
'-x+1/2, -y+1/2, z'
'x+3/4, -y+3/4, z+1/4'
'-x+3/4, y+3/4, z+1/4'

loop_
_atom_site_label
_atom_site_type_symbol
_atom_site_fract_x
_atom_site_fract_y
_atom_site_fract_z
_atom_site_U_iso_or_equiv
_atom_site_adp_type
_atom_site_occupancy
_atom_site_symmetry_multiplicity
_atom_site_calc_flag
_atom_site_refinement_flags
_atom_site_disorder_assembly
_atom_site_disorder_group
Fe Fe 0.17748(12) 0.19458(7) 0.3041(3) 0.0509(6) Uani 1 1 d . . .
Cl Cl 0.0688(3) 0.25380(18) 0.3953(7) 0.0960(18) Uani 1 1 d . . .
O1 O 0.0877(6) 0.1231(4) 0.3577(10) 0.060(3) Uani 1 1 d . . .
O2 O 0.0200(6) 0.1211(4) 0.0036(11) 0.054(3) Uani 1 1 d . . .
O3 O -0.0183(6) 0.0699(4) 0.2456(10) 0.052(3) Uani 1 1 d . . .
O4 O 0.1217(6) 0.1750(4) 0.1139(12) 0.069(3) Uani 1 1 d . . .
O5 O 0.2500 0.2500 0.2319(14) 0.049(3) Uiso 1 2 d S . .
C1 C 0.0629(8) 0.1386(5) 0.1054(15) 0.041(4) Uani 1 1 d . . .
C2 C 0.0443(9) 0.1093(6) 0.2472(19) 0.058(5) Uani 1 1 d . . .

loop_
_atom_site_aniso_label
_atom_site_aniso_U_11
_atom_site_aniso_U_22
_atom_site_aniso_U_33
_atom_site_aniso_U_23
_atom_site_aniso_U_13
_atom_site_aniso_U_12
Fe 0.0430(10) 0.0199(7) 0.0898(14) 0.0034(11) -0.0072(12) -0.0013(9)
Cl 0.056(3) 0.043(2) 0.189(5) -0.012(3) 0.010(3) 0.0072(19)
O1 0.062(7) 0.040(6) 0.080(8) 0.014(5) -0.015(6) 0.004(5)
O2 0.058(6) 0.021(5) 0.085(8) -0.002(5) -0.016(6) -0.007(4)
O3 0.052(6) 0.031(5) 0.072(7) 0.004(5) 0.007(5) -0.008(4)
O4 0.051(6) 0.037(5) 0.119(10) 0.011(6) -0.018(6) -0.019(5)
C1 0.042(8) 0.024(6) 0.056(11) 0.011(6) -0.003(7) -0.005(6)
C2 0.050(9) 0.024(7) 0.100(15) -0.007(8) -0.041(10) 0.016(6)

loop_
_atom_type_symbol
_atom_type_description
_atom_type_scat_dispersion_real
_atom_type_scat_dispersion_imag
_atom_type_scat_source
C C 0.0033 0.0016 'International Tables Vol C Tables 4.2.6.8 and 6.1.1.4'
H H 0.0000 0.0000 'International Tables Vol C Tables 4.2.6.8 and 6.1.1.4'
O O 0.0106 0.0060 'International Tables Vol C Tables 4.2.6.8 and 6.1.1.4'
Cl Cl 0.1484 0.1585 'International Tables Vol C Tables 4.2.6.8 and 6.1.1.4'
N N 0.0061 0.0033 'International Tables Vol C Tables 4.2.6.8 and 6.1.1.4'
Fe Fe 0.3463 0.8444 'International Tables Vol C Tables 4.2.6.8 and 6.1.1.4'

loop_
_geom_angle_atom_site_label_1
_geom_angle_atom_site_label_2
_geom_angle_atom_site_label_3
_geom_angle
_geom_angle_site_symmetry_1
_geom_angle_site_symmetry_3
_geom_angle_publ_flag
O5 Fe O3 102.1(4) . 3 ?
O5 Fe O4 94.8(5) . . ?
O3 Fe O4 157.1(3) 3 . ?
O5 Fe O2 92.5(3) . 3 ?
O3 Fe O2 79.0(4) 3 3 ?
O4 Fe O2 84.9(4) . 3 ?
O5 Fe O1 171.4(5) . . ?
O3 Fe O1 85.2(4) 3 . ?
O4 Fe O1 77.0(4) . . ?
O2 Fe O1 84.3(3) 3 . ?
O5 Fe Cl 97.54(19) . . ?
O3 Fe Cl 93.4(3) 3 . ?
O4 Fe Cl 99.7(3) . . ?
O2 Fe Cl 168.5(3) 3 . ?
O1 Fe Cl 86.6(3) . . ?
C2 O1 Fe 109.0(9) . . ?
C1 O2 Fe 114.5(8) . 11_454 ?
C2 O3 Fe 114.9(10) . 11_454 ?
C1 O4 Fe 120.8(10) . . ?
Fe O5 Fe 136.6(8) . 14 ?
O2 C1 O4 131.4(13) . . ?
O2 C1 C2 115.6(10) . . ?
O4 C1 C2 112.9(12) . . ?
O1 C2 O3 123.9(16) . . ?
O1 C2 C1 120.1(12) . . ?
O3 C2 C1 116.0(12) . . ?

loop_
_geom_bond_atom_site_label_1
_geom_bond_atom_site_label_2
_geom_bond_distance
_geom_bond_site_symmetry_2
_geom_bond_publ_flag
Fe O5 1.817(5) . ?
Fe O3 1.989(10) 3 ?
Fe O4 2.011(11) . ?
Fe O2 2.119(9) 3 ?
Fe O1 2.198(10) . ?
Fe Cl 2.298(5) . ?
O1 C2 1.260(16) . ?
O2 C1 1.215(15) . ?
O2 Fe 2.119(9) 11_454 ?
O3 C2 1.311(16) . ?
O3 Fe 1.989(10) 11_454 ?
O4 C1 1.227(15) . ?
O5 Fe 1.817(5) 14 ?
C1 C2 1.514(18) . ?
